data_1555732
loop_
_publ_author_name
'Wang, Bin'
'Liang, Man'
'Tang, Jian'
'Deng, Yuting'
'Zhao, Jinhong'
'Sun, Hao'
'Tung, Chen-Ho'
'Jia, Jiong'
'Xu, Zhenghu'

_publ_section_title
;
 Gold/Lewis Acid Catalyzed Cycloisomerization/Diastereoselective [3 + 2]
 Cycloaddition Cascade: Synthesis of Diverse Nitrogen-Containing Spiro
 Heterocycles.
;
_journal_issue 18
_journal_name_full 'Organic letters'
_journal_page_first 4614
_journal_page_last 4617
_journal_paper_doi 10.1021/acs.orglett.6b02253
_journal_volume 18
_journal_year 2016
_chemical_formula_moiety 'C33 H38 N2 O8 S2'
_chemical_formula_sum 'C33 H38 N2 O8 S2'
_chemical_formula_weight 654.77
_space_group_crystal_system triclinic
_space_group_IT_number 2
_space_group_name_Hall '-P 1'
_space_group_name_H-M_alt 'P -1'
_atom_sites_solution_hydrogens geom
_atom_sites_solution_primary iterative
_atom_sites_solution_secondary difmap
_audit_creation_date 2016-07-16
_audit_creation_method
;
Olex2 1.2-beta
(compiled 2016.07.08 svn.r3312 for OlexSys, GUI svn.r5203)
;
_cell_angle_alpha 91.087(2)
_cell_angle_beta 95.709(2)
_cell_angle_gamma 107.236(2)
_cell_formula_units_Z 2
_cell_length_a 8.8389(2)
_cell_length_b 10.1118(3)
_cell_length_c 20.3650(6)
_cell_measurement_reflns_used 2418
_cell_measurement_temperature 298(2)
_cell_measurement_theta_max 19.736
_cell_measurement_theta_min 2.728
_cell_volume 1727.56(8)
_computing_molecular_graphics 'Olex2 (Dolomanov et al., 2009)'
_computing_publication_material 'Olex2 (Dolomanov et al., 2009)'
_computing_structure_refinement 'XL (Sheldrick, 2008)'
_computing_structure_solution
;
Superflip (Palatinus & Chapuis, 2007;Palatinus & van der Lee, 2008;
Palatinus et al., 2012)
;
_diffrn_ambient_temperature 298.15
_diffrn_measured_fraction_theta_full 0.989
_diffrn_measured_fraction_theta_max 0.989
_diffrn_measurement_device_type 'CCD area detector'
_diffrn_radiation_monochromator graphite
_diffrn_radiation_type MoK\a
_diffrn_radiation_wavelength 0.71000
_diffrn_reflns_av_R_equivalents 0.0454
_diffrn_reflns_av_unetI/netI 0.0642
_diffrn_reflns_limit_h_max 9
_diffrn_reflns_limit_h_min -10
_diffrn_reflns_limit_k_max 12
_diffrn_reflns_limit_k_min -11
_diffrn_reflns_limit_l_max 24
_diffrn_reflns_limit_l_min -24
_diffrn_reflns_number 15853
_diffrn_reflns_theta_full 25.00
_diffrn_reflns_theta_max 25.00
_diffrn_reflns_theta_min 2.70
_diffrn_source 'fine-focus sealed tube'
_exptl_absorpt_coefficient_mu 0.204
_exptl_absorpt_correction_T_max 0.9798
_exptl_absorpt_correction_T_min 0.9602
_exptl_crystal_density_diffrn 1.259
_exptl_crystal_density_method 'not measured'
_exptl_crystal_description block
_exptl_crystal_F_000 692
_exptl_crystal_size_max 0.2
_exptl_crystal_size_mid 0.15
_exptl_crystal_size_min 0.1
_refine_diff_density_max 2.208
_refine_diff_density_min -0.336
_refine_diff_density_rms 0.092
_refine_ls_extinction_method none
_refine_ls_goodness_of_fit_ref 1.039
_refine_ls_hydrogen_treatment constr
_refine_ls_matrix_type full
_refine_ls_number_parameters 410
_refine_ls_number_reflns 6039
_refine_ls_number_restraints 0
_refine_ls_restrained_S_all 1.039
_refine_ls_R_factor_all 0.1282
_refine_ls_R_factor_gt 0.0824
_refine_ls_shift/su_max 0.001
_refine_ls_shift/su_mean 0.000
_refine_ls_structure_factor_coef Fsqd
_refine_ls_weighting_details 'calc w=1/[\s^2^(Fo^2^)+(0.1590P)^2^+1.1550P] where P=(Fo^2^+2Fc^2^)/3'
_refine_ls_weighting_scheme calc
_refine_ls_wR_factor_gt 0.2329
_refine_ls_wR_factor_ref 0.2714
_reflns_number_gt 3711
_reflns_number_total 6039
_reflns_threshold_expression >2sigma(I)
_cod_data_source_file ol6b02253_si_004.cif
_cod_data_source_block p
_cod_database_code 1555732
_olex2_refinement_description
;
1. Fixed Uiso
 At 1.2 times of:
  All C(H) groups, All C(H,H) groups
 At 1.5 times of:
  All C(H,H,H) groups
2.a Ternary CH refined with riding coordinates:
 C14(H14)
2.b Secondary CH2 refined with riding coordinates:
 C15(H15A,H15B), C19(H19A,H19B), C22(H22A,H22B), C24(H24A,H24B), C25(H25A,
 H25B), C26(H26A,H26B)
2.c Aromatic/amide H refined with riding coordinates:
 C2(H2), C3(H3), C5(H5), C6(H6), C9(H9), C10(H10), C11(H11), C12(H12),
 C13(H13), C28(H28), C29(H29), C31(H31), C32(H32)
2.d Idealised Me refined as rotating group:
 C7(H7A,H7B,H7C), C20(H20A,H20B,H20C), C23(H23A,H23B,H23C), C33(H33A,H33B,H33C)
;
_olex2_submission_special_instructions 'No special instructions were received'

loop_
_space_group_symop_id
_space_group_symop_operation_xyz
1 'x, y, z'
2 '-x, -y, -z'

loop_
_atom_site_label
_atom_site_type_symbol
_atom_site_fract_x
_atom_site_fract_y
_atom_site_fract_z
_atom_site_U_iso_or_equiv
_atom_site_adp_type
_atom_site_occupancy
_atom_site_calc_flag
_atom_site_refinement_flags_posn
S1 S -0.29553(15) 0.13351(13) 0.68754(6) 0.0460(4) Uani 1 d .
S2 S 0.17744(14) 0.30663(13) 0.93765(6) 0.0454(4) Uani 1 d .
O1 O -0.2770(4) 0.2772(4) 0.6811(2) 0.0610(10) Uani 1 d .
O2 O -0.4335(4) 0.0468(4) 0.71308(18) 0.0565(10) Uani 1 d .
O3 O 0.0669(5) 0.3147(4) 0.66288(19) 0.0616(10) Uani 1 d .
O4 O 0.1348(4) 0.4753(4) 0.74498(18) 0.0578(10) Uani 1 d .
O5 O -0.2451(4) 0.2455(4) 0.83000(18) 0.0559(9) Uani 1 d .
O6 O -0.0367(4) 0.4383(3) 0.83938(18) 0.0533(9) Uani 1 d .
O7 O 0.2501(4) 0.4505(3) 0.95383(18) 0.0563(10) Uani 1 d .
O8 O 0.0118(4) 0.2451(4) 0.94394(17) 0.0527(9) Uani 1 d .
N1 N -0.1322(5) 0.1246(4) 0.73361(19) 0.0415(9) Uani 1 d .
N2 N 0.2072(5) 0.2764(4) 0.8621(2) 0.0470(10) Uani 1 d .
C1 C -0.2903(7) 0.0591(6) 0.6095(3) 0.0558(14) Uani 1 d .
C2 C -0.1974(10) 0.1344(10) 0.5648(3) 0.108(3) Uani 1 d .
H2 H -0.1322 0.2236 0.5773 0.129 Uiso 1 calc R
C3 C -0.1982(11) 0.0821(13) 0.5031(4) 0.130(4) Uani 1 d .
H3 H -0.1384 0.1374 0.4732 0.157 Uiso 1 calc R
C4 C -0.2869(10) -0.0524(12) 0.4840(4) 0.101(3) Uani 1 d .
C5 C -0.3814(12) -0.1265(9) 0.5284(4) 0.102(3) Uani 1 d .
H5 H -0.4458 -0.2161 0.5161 0.122 Uiso 1 calc R
C6 C -0.3835(9) -0.0719(7) 0.5907(3) 0.0806(19) Uani 1 d .
H6 H -0.4486 -0.1246 0.6198 0.097 Uiso 1 calc R
C7 C -0.2868(12) -0.1152(14) 0.4151(5) 0.153(5) Uani 1 d .
H7A H -0.3214 -0.2145 0.4159 0.229 Uiso 1 calc GR
H7B H -0.1810 -0.0849 0.4021 0.229 Uiso 1 calc GR
H7C H -0.3579 -0.0858 0.3841 0.229 Uiso 1 calc GR
C8 C -0.1661(6) -0.1305(5) 0.7371(3) 0.0500(13) Uani 1 d .
C9 C -0.0862(8) -0.1364(6) 0.6839(3) 0.0720(17) Uani 1 d .
H9 H -0.0214 -0.0545 0.6692 0.086 Uiso 1 calc R
C10 C -0.0987(9) -0.2600(7) 0.6513(4) 0.088(2) Uani 1 d .
H10 H -0.0419 -0.2604 0.6153 0.106 Uiso 1 calc R
C11 C -0.1897(11) -0.3779(8) 0.6704(5) 0.099(3) Uani 1 d .
H11 H -0.1980 -0.4604 0.6473 0.118 Uiso 1 calc R
C12 C -0.2726(11) -0.3801(7) 0.7241(5) 0.098(3) Uani 1 d .
H12 H -0.3357 -0.4640 0.7376 0.118 Uiso 1 calc R
C13 C -0.2621(8) -0.2558(6) 0.7586(4) 0.0779(19) Uani 1 d .
H13 H -0.3176 -0.2562 0.7951 0.093 Uiso 1 calc R
C14 C -0.1547(6) 0.0020(5) 0.7766(3) 0.0457(12) Uani 1 d .
H14 H -0.2535 -0.0112 0.7971 0.055 Uiso 1 calc R
C15 C -0.0132(6) 0.0486(5) 0.8307(3) 0.0515(13) Uani 1 d .
H15A H -0.0498 0.0642 0.8727 0.062 Uiso 1 calc R
H15B H 0.0411 -0.0217 0.8355 0.062 Uiso 1 calc R
C16 C 0.0990(5) 0.1832(5) 0.8092(2) 0.0414(11) Uani 1 d .
C17 C -0.0226(5) 0.2505(5) 0.7683(2) 0.0398(11) Uani 1 d .
C18 C 0.0600(6) 0.3494(5) 0.7187(3) 0.0456(12) Uani 1 d .
C19 C 0.2231(8) 0.5756(6) 0.7016(4) 0.0755(18) Uani 1 d .
H19A H 0.1545 0.5825 0.6624 0.091 Uiso 1 calc R
H19B H 0.3120 0.5480 0.6881 0.091 Uiso 1 calc R
C20 C 0.2821(10) 0.7121(7) 0.7407(4) 0.099(2) Uani 1 d .
H20A H 0.3412 0.7819 0.7140 0.148 Uiso 1 calc GR
H20B H 0.3499 0.7036 0.7793 0.148 Uiso 1 calc GR
H20C H 0.1930 0.7377 0.7539 0.148 Uiso 1 calc GR
C21 C -0.1166(6) 0.3110(5) 0.8161(2) 0.0426(11) Uani 1 d .
C22 C -0.1153(7) 0.5026(6) 0.8848(3) 0.0619(15) Uani 1 d .
H22A H -0.1219 0.4568 0.9263 0.074 Uiso 1 calc R
H22B H -0.2221 0.4974 0.8658 0.074 Uiso 1 calc R
C23 C -0.0129(9) 0.6514(7) 0.8953(4) 0.0802(19) Uani 1 d .
H23A H 0.0116 0.6890 0.8534 0.120 Uiso 1 calc GR
H23B H 0.0842 0.6558 0.9222 0.120 Uiso 1 calc GR
H23C H -0.0692 0.7042 0.9171 0.120 Uiso 1 calc GR
C24 C 0.2206(6) 0.1552(6) 0.7649(3) 0.0566(14) Uani 1 d .
H24A H 0.2475 0.0723 0.7777 0.068 Uiso 1 calc R
H24B H 0.1764 0.1427 0.7189 0.068 Uiso 1 calc R
C25 C 0.3664(6) 0.2804(6) 0.7751(3) 0.0625(16) Uani 1 d .
H25A H 0.4620 0.2537 0.7711 0.075 Uiso 1 calc R
H25B H 0.3599 0.3479 0.7426 0.075 Uiso 1 calc R
C26 C 0.3696(6) 0.3401(6) 0.8439(3) 0.0581(14) Uani 1 d .
H26A H 0.4481 0.3164 0.8742 0.070 Uiso 1 calc R
H26B H 0.3947 0.4402 0.8441 0.070 Uiso 1 calc R
C27 C 0.2856(6) 0.2189(5) 0.9887(2) 0.0426(11) Uani 1 d .
C28 C 0.4321(6) 0.2898(5) 1.0205(3) 0.0591(15) Uani 1 d .
H28 H 0.4766 0.3834 1.0137 0.071 Uiso 1 calc R
C29 C 0.5137(7) 0.2229(6) 1.0623(3) 0.0628(16) Uani 1 d .
H29 H 0.6126 0.2730 1.0837 0.075 Uiso 1 calc R
C30 C 0.4539(6) 0.0853(6) 1.0733(3) 0.0495(13) Uani 1 d .
C31 C 0.3076(6) 0.0141(6) 1.0404(3) 0.0541(14) Uani 1 d .
H31 H 0.2644 -0.0798 1.0471 0.065 Uiso 1 calc R
C32 C 0.2231(6) 0.0784(5) 0.9976(3) 0.0508(13) Uani 1 d .
H32 H 0.1256 0.0279 0.9751 0.061 Uiso 1 calc R
C33 C 0.5423(7) 0.0115(6) 1.1185(3) 0.0662(16) Uani 1 d .
H33A H 0.4934 -0.0054 1.1588 0.099 Uiso 1 calc GR
H33B H 0.6511 0.0679 1.1283 0.099 Uiso 1 calc GR
H33C H 0.5391 -0.0752 1.0975 0.099 Uiso 1 calc GR

loop_
_atom_site_aniso_label
_atom_site_aniso_U_11
_atom_site_aniso_U_22
_atom_site_aniso_U_33
_atom_site_aniso_U_23
_atom_site_aniso_U_13
_atom_site_aniso_U_12
S1 0.0435(7) 0.0458(8) 0.0480(8) -0.0009(6) -0.0005(6) 0.0144(6)
S2 0.0401(7) 0.0468(8) 0.0468(7) -0.0033(5) -0.0009(5) 0.0111(6)
O1 0.061(2) 0.047(2) 0.077(3) 0.0023(18) -0.0078(19) 0.0247(18)
O2 0.041(2) 0.065(2) 0.057(2) -0.0059(18) 0.0049(17) 0.0067(17)
O3 0.073(3) 0.060(2) 0.047(2) 0.0002(18) 0.0115(19) 0.011(2)
O4 0.063(2) 0.043(2) 0.061(2) 0.0039(17) 0.0181(19) 0.0022(18)
O5 0.040(2) 0.063(2) 0.062(2) -0.0077(18) 0.0135(17) 0.0096(18)
O6 0.054(2) 0.047(2) 0.063(2) -0.0076(17) 0.0154(18) 0.0173(17)
O7 0.059(2) 0.040(2) 0.065(2) -0.0104(17) -0.0107(18) 0.0132(17)
O8 0.0383(19) 0.063(2) 0.052(2) -0.0041(17) 0.0028(15) 0.0093(17)
N1 0.044(2) 0.034(2) 0.047(2) -0.0021(17) 0.0006(18) 0.0129(17)
N2 0.039(2) 0.056(3) 0.044(2) -0.0004(19) 0.0020(18) 0.0120(19)
C1 0.055(3) 0.063(4) 0.048(3) 0.000(3) -0.001(3) 0.019(3)
C2 0.095(6) 0.151(8) 0.041(4) -0.015(4) 0.009(4) -0.018(5)
C3 0.108(7) 0.198(11) 0.053(5) -0.015(6) 0.011(4) -0.004(7)
C4 0.084(5) 0.181(9) 0.050(4) -0.020(5) 0.003(4) 0.061(6)
C5 0.132(7) 0.099(6) 0.082(6) -0.034(5) -0.014(5) 0.055(5)
C6 0.105(5) 0.072(4) 0.064(4) -0.016(3) 0.006(4) 0.027(4)
C7 0.122(8) 0.269(14) 0.080(6) -0.071(7) -0.011(5) 0.089(9)
C8 0.045(3) 0.034(3) 0.067(4) 0.003(2) -0.004(3) 0.008(2)
C9 0.079(4) 0.054(4) 0.084(5) -0.007(3) 0.019(4) 0.018(3)
C10 0.101(6) 0.057(4) 0.112(6) -0.008(4) 0.005(5) 0.033(4)
C11 0.122(7) 0.049(4) 0.114(7) -0.017(4) -0.028(6) 0.024(4)
C12 0.113(6) 0.040(4) 0.119(7) 0.009(4) -0.025(6) 0.001(4)
C13 0.084(5) 0.049(4) 0.084(5) 0.009(3) -0.013(4) 0.001(3)
C14 0.042(3) 0.041(3) 0.053(3) 0.010(2) 0.010(2) 0.009(2)
C15 0.060(3) 0.043(3) 0.048(3) 0.006(2) -0.003(2) 0.013(3)
C16 0.039(3) 0.045(3) 0.041(3) -0.002(2) 0.000(2) 0.015(2)
C17 0.037(3) 0.035(2) 0.045(3) 0.000(2) 0.005(2) 0.008(2)
C18 0.037(3) 0.048(3) 0.053(3) -0.002(2) 0.005(2) 0.015(2)
C19 0.079(4) 0.061(4) 0.084(5) 0.020(3) 0.029(4) 0.010(3)
C20 0.105(6) 0.051(4) 0.125(7) 0.011(4) 0.016(5) -0.003(4)
C21 0.042(3) 0.040(3) 0.048(3) -0.002(2) 0.003(2) 0.016(2)
C22 0.068(4) 0.066(4) 0.059(3) -0.007(3) 0.016(3) 0.029(3)
C23 0.099(5) 0.065(4) 0.082(5) -0.019(3) 0.018(4) 0.031(4)
C24 0.060(4) 0.068(4) 0.055(3) 0.006(3) 0.013(3) 0.038(3)
C25 0.042(3) 0.086(4) 0.067(4) 0.016(3) 0.016(3) 0.028(3)
C26 0.040(3) 0.061(3) 0.071(4) 0.011(3) 0.012(3) 0.008(3)
C27 0.042(3) 0.038(3) 0.044(3) -0.001(2) 0.004(2) 0.008(2)
C28 0.051(3) 0.041(3) 0.072(4) 0.010(3) -0.016(3) 0.001(2)
C29 0.051(3) 0.052(3) 0.071(4) 0.006(3) -0.018(3) 0.002(3)
C30 0.049(3) 0.056(3) 0.046(3) 0.008(2) 0.011(2) 0.018(3)
C31 0.053(3) 0.047(3) 0.064(3) 0.013(3) 0.018(3) 0.012(3)
C32 0.041(3) 0.053(3) 0.051(3) 0.002(2) 0.005(2) 0.004(2)
C33 0.074(4) 0.076(4) 0.061(4) 0.019(3) 0.016(3) 0.038(3)

loop_
_atom_type_symbol
_atom_type_description
_atom_type_scat_dispersion_real
_atom_type_scat_dispersion_imag
_atom_type_scat_source
C C 0.0033 0.0016 'International Tables Vol C Tables 4.2.6.8 and 6.1.1.4'
H H 0.0000 0.0000 'International Tables Vol C Tables 4.2.6.8 and 6.1.1.4'
N N 0.0061 0.0033 'International Tables Vol C Tables 4.2.6.8 and 6.1.1.4'
O O 0.0106 0.0060 'International Tables Vol C Tables 4.2.6.8 and 6.1.1.4'
S S 0.1246 0.1234 'International Tables Vol C Tables 4.2.6.8 and 6.1.1.4'

loop_
_geom_angle_atom_site_label_1
_geom_angle_atom_site_label_2
_geom_angle_atom_site_label_3
_geom_angle
O1 S1 O2 120.0(2)
O1 S1 N1 106.1(2)
O1 S1 C1 108.4(3)
O2 S1 N1 109.5(2)
O2 S1 C1 106.1(3)
N1 S1 C1 105.8(2)
O7 S2 O8 119.9(2)
O7 S2 N2 107.7(2)
O7 S2 C27 106.1(2)
O8 S2 N2 108.1(2)
O8 S2 C27 107.7(2)
N2 S2 C27 106.7(2)
C18 O4 C19 116.8(4)
C21 O6 C22 116.2(4)
C14 N1 S1 115.6(3)
C17 N1 S1 119.8(3)
C17 N1 C14 111.1(4)
C16 N2 S2 129.5(3)
C26 N2 S2 116.7(3)
C26 N2 C16 113.6(4)
C2 C1 S1 120.6(5)
C6 C1 S1 121.0(5)
C6 C1 C2 118.4(6)
C3 C2 C1 121.7(8)
C2 C3 C4 120.7(9)
C3 C4 C7 121.8(10)
C5 C4 C3 117.3(7)
C5 C4 C7 120.8(10)
C4 C5 C6 121.8(8)
C1 C6 C5 119.9(8)
C9 C8 C13 118.0(6)
C9 C8 C14 124.6(5)
C13 C8 C14 117.4(5)
C8 C9 C10 121.7(6)
C11 C10 C9 121.0(8)
C10 C11 C12 120.5(7)
C11 C12 C13 120.0(7)
C12 C13 C8 118.8(8)
N1 C14 C8 112.0(4)
N1 C14 C15 103.7(4)
C8 C14 C15 115.0(4)
C16 C15 C14 106.9(4)
N2 C16 C15 116.7(4)
N2 C16 C17 114.4(4)
N2 C16 C24 101.0(4)
C15 C16 C17 102.2(4)
C15 C16 C24 111.8(4)
C24 C16 C17 111.2(4)
N1 C17 C16 99.5(3)
N1 C17 C18 109.9(4)
N1 C17 C21 108.6(4)
C18 C17 C16 111.4(4)
C18 C17 C21 115.5(4)
C21 C17 C16 110.8(4)
O3 C18 O4 123.2(5)
O3 C18 C17 123.6(5)
O4 C18 C17 113.1(4)
O4 C19 C20 106.4(6)
O5 C21 O6 125.2(4)
O5 C21 C17 122.2(4)
O6 C21 C17 112.5(4)
O6 C22 C23 105.4(5)
C25 C24 C16 106.4(4)
C26 C25 C24 106.2(4)
N2 C26 C25 104.7(4)
C28 C27 S2 120.1(4)
C28 C27 C32 119.3(5)
C32 C27 S2 120.6(4)
C27 C28 C29 120.2(5)
C30 C29 C28 122.0(5)
C29 C30 C31 117.5(5)
C29 C30 C33 122.4(5)
C31 C30 C33 120.1(5)
C30 C31 C32 121.8(5)
C31 C32 C27 119.2(5)

loop_
_geom_bond_atom_site_label_1
_geom_bond_atom_site_label_2
_geom_bond_distance
S1 O1 1.423(4)
S1 O2 1.427(4)
S1 N1 1.668(4)
S1 C1 1.756(6)
S2 O7 1.423(4)
S2 O8 1.431(4)
S2 N2 1.625(4)
S2 C27 1.768(5)
O3 C18 1.197(6)
O4 C18 1.323(6)
O4 C19 1.456(7)
O5 C21 1.198(6)
O6 C21 1.324(6)
O6 C22 1.461(6)
N1 C14 1.507(6)
N1 C17 1.469(6)
N2 C16 1.478(6)
N2 C26 1.477(6)
C1 C2 1.374(9)
C1 C6 1.361(8)
C2 C3 1.353(11)
C3 C4 1.379(13)
C4 C5 1.371(12)
C4 C7 1.530(11)
C5 C6 1.378(10)
C8 C9 1.359(8)
C8 C13 1.405(8)
C8 C14 1.522(7)
C9 C10 1.374(9)
C10 C11 1.315(11)
C11 C12 1.372(12)
C12 C13 1.403(11)
C14 C15 1.535(7)
C15 C16 1.528(7)
C16 C17 1.609(6)
C16 C24 1.554(7)
C17 C18 1.518(7)
C17 C21 1.565(7)
C19 C20 1.504(9)
C22 C23 1.507(9)
C24 C25 1.509(8)
C25 C26 1.509(8)
C27 C28 1.369(7)
C27 C32 1.386(7)
C28 C29 1.375(7)
C29 C30 1.366(7)
C30 C31 1.378(8)
C30 C33 1.498(7)
C31 C32 1.386(7)
